data_4003889
loop_
_publ_author_name
'Davies, Daniel William'
'Park, Sang Kyu'
'Kafle, Prapti'
'Chung, Hyunjoong'
'Yuan, Dafei'
'Strzalka, Joseph W.'
'Mannsfeld, Stefan C. B.'
'Wang, SuYin Grass'
'Chen, Yu-Sheng'
'Gray, Danielle L.'
'Zhu, Xiaozhang'
'Diao, Ying'

_publ_contact_author
; 
? 
University of Illinois 
School of Chemical Sciences, Box 59-1 
505 South Mathews Avenue 
Urbana, Illinois  61801 
USA 
;
_publ_section_title
;
 Radically Tunable n-Type Organic Semiconductor via Polymorph Control
;
_journal_name_full 'Chemistry of Materials'
_journal_paper_doi 10.1021/acs.chemmater.0c04678
_journal_year 2021
_chemical_formula_moiety 'C54 H65 N5 O2 S5'
_chemical_formula_sum 'C54 H65 N5 O2 S5'
_chemical_formula_weight 976.41
_space_group_crystal_system monoclinic
_space_group_IT_number 15
_space_group_name_Hall '-C 2yc'
_space_group_name_H-M_alt 'C 1 2/c 1'
_atom_sites_solution_hydrogens geom
_atom_sites_solution_primary 'dual space'
_audit_creation_date 2021-02-22
_audit_creation_method
; 
Olex2 1.3 
(compiled 2020.11.12 svn.r5f609507 for OlexSys, GUI svn.r6226) 
;
_audit_update_record
; 
? 
;
_cell_angle_alpha 90
_cell_angle_beta 113.034(2)
_cell_angle_gamma 90
_cell_formula_units_Z 8
_cell_length_a 50.528(7)
_cell_length_b 10.1868(12)
_cell_length_c 24.059(3)
_cell_measurement_reflns_used 5955
_cell_measurement_temperature 273(2)
_cell_measurement_theta_max 9.14
_cell_measurement_theta_min 2.21
_cell_volume 11396(3)
_computing_cell_refinement 'SAINT V8.38A (Bruker, 2014)'
_computing_data_collection 'APEX3 V2018.7-2 (Bruker, 2018)'
_computing_data_reduction
; 
SAINT V8.38A, XPREP v2014/2, 
SADABS V2014/5 (Krause et al., 2015) 
;
_computing_molecular_graphics
; 
SHELXTL v2014-7 (Bruker, 2014), 
;
_computing_publication_material 'XCIF V2014-2 (Bruker, 2014)'
_computing_structure_refinement 'SHELXL-2018-3 (Sheldrick, 2015)'
_computing_structure_solution 'SIR2004  (Burla et al.,  2007)'
_diffrn_ambient_temperature 273(2)
_diffrn_measured_fraction_theta_full 0.999
_diffrn_measured_fraction_theta_max 0.999
_diffrn_measurement_device Pilatus
_diffrn_measurement_device_type 'Bruker APEX-II CCD'
_diffrn_measurement_method 'profile data from \f and \w scans'
_diffrn_radiation_source synchrotron
_diffrn_radiation_type synchrotron
_diffrn_radiation_wavelength 0.41328
_diffrn_radiation_wavelength_id 9_25
_diffrn_reflns_av_R_equivalents 0.0559
_diffrn_reflns_av_unetI/netI 0.0475
_diffrn_reflns_Laue_measured_fraction_full 0.999
_diffrn_reflns_Laue_measured_fraction_max 0.999
_diffrn_reflns_limit_h_max 39
_diffrn_reflns_limit_h_min -39
_diffrn_reflns_limit_k_max 7
_diffrn_reflns_limit_k_min -7
_diffrn_reflns_limit_l_max 18
_diffrn_reflns_limit_l_min -18
_diffrn_reflns_number 34711
_diffrn_reflns_point_group_measured_fraction_full 0.999
_diffrn_reflns_point_group_measured_fraction_max 0.999
_diffrn_reflns_theta_full 9.271
_diffrn_reflns_theta_max 9.271
_diffrn_reflns_theta_min 0.988
_diffrn_source_current 103.0
_diffrn_source_power 103.0
_diffrn_source_voltage 1000.0
_exptl_absorpt_coefficient_mu 0.066
_exptl_absorpt_correction_T_max 0.7434
_exptl_absorpt_correction_T_min 0.6398
_exptl_absorpt_correction_type multi-scan
_exptl_absorpt_process_details 'SADABS V2014/5 (Krause et al., 2015)'
_exptl_crystal_density_diffrn 1.138
_exptl_crystal_density_method 'not measured'
_exptl_crystal_description plate
_exptl_crystal_F_000 4160
_exptl_crystal_id 9_25
_exptl_crystal_preparation
; 
? 
;
_refine_diff_density_max 0.343
_refine_diff_density_min -0.341
_refine_diff_density_rms 0.056
_refine_ls_extinction_method none
_refine_ls_goodness_of_fit_ref 1.046
_refine_ls_hydrogen_treatment constr
_refine_ls_matrix_type full
_refine_ls_number_parameters 560
_refine_ls_number_reflns 2821
_refine_ls_number_restraints 1595
_refine_ls_restrained_S_all 1.085
_refine_ls_R_factor_all 0.0848
_refine_ls_R_factor_gt 0.0766
_refine_ls_shift/su_max 0.000
_refine_ls_shift/su_mean 0.000
_refine_ls_structure_factor_coef Fsqd
_refine_ls_weighting_details 'w=1/[\s^2^(Fo^2^)+(0.1838P)^2^+33.6091P] where P=(Fo^2^+2Fc^2^)/3'
_refine_ls_weighting_scheme calc
_refine_ls_wR_factor_gt 0.2374
_refine_ls_wR_factor_ref 0.2507
_reflns_Friedel_coverage 0.000
_reflns_number_gt 2395
_reflns_number_total 2821
_reflns_threshold_expression 'I > 2\s(I)'
_cod_data_source_file cm0c04678_si_001.cif
_cod_data_source_block 9_25_a
_cod_original_cell_volume 11396(2)
_cod_database_code 4003889
_shelx_shelxl_version_number 2018/3
_shelx_space_group_comment
; 
The symmetry employed for this shelxl refinement is uniquely defined 
by the following loop, which should always be used as a source of 
symmetry information in preference to the above space-group names. 
They are only intended as comments. 
;
_olex2_refinement_description
; 
1. Fixed Uiso 
 At 1.2 times of: 
  All C(H) groups, All C(H,H) groups, All C(H,H,H,H) groups 
 At 1.5 times of: 
  All C(H,H,H) groups 
2. Restrained distances 
 C3-C19 \\sim C3-C19A \\sim C16-C50 
 with sigma of 0.01 
 C19-C21 \\sim C19A-C21A \\sim C20-C22 \\sim C20A-C22A \\sim C21-C23 \\sim 
C21A-C23A \\sim C22-C24 ~ 
 C22A-C24A \\sim C50-C52 \\sim C50-C52A \\sim C51-C53 \\sim C51A-C53A \\sim 
C52-C54 \\sim C52A-C54A ~ 
 C53-C55 \\sim C53A-C55A 
 with sigma of 0.08 
 C51A-C50 \\sim C51-C50 \\sim C52A-C51A \\sim C52-C51 \\sim C53-C52 \\sim 
C53A-C52A \\sim C54A-C53A ~ 
 C54-C53 \\sim C55-C54 \\sim C55A-C54A \\sim C20-C19 \\sim C20A-C19A \\sim 
C21-C20 \\sim C21A-C20A ~ 
 C22-C21 \\sim C22A-C21A \\sim C23-C22 \\sim C23A-C22A \\sim C24A-C23A \\sim 
C24-C23 
 with sigma of 0.02 
 C40-C39 \\sim C29-C28 \\sim C29A-C28 
 with sigma of 0.01 
 C29-C31 \\sim C30-C32 \\sim C31-C33 \\sim C32-C34 \\sim C33-C35 \\sim C34-C36 
\\sim C29A-C31A \\sim C30A- 
 C32A \\sim C31A-C33A \\sim C32A-C34A \\sim C33A-C35A \\sim C34A-C36A \\sim 
C29-C39 \\sim C29A-C39A ~ 
 C38-C40 \\sim C38A-C40A \\sim C39-C41 \\sim C39A-C41A \\sim C40-C42 \\sim 
C40A-C42A \\sim C41-C43 ~ 
 C41A-C43A \\sim C42-C44 \\sim C42A-C44A \\sim C43-C45 \\sim C43A-C45A \\sim 
C44-C46 \\sim C44A-C46A 
 with sigma of 0.08 
 C36A-C35A \\sim C36-C35 \\sim C35A-C34A \\sim C35-C34 \\sim C34A-C33A \\sim 
C34-C33 \\sim C33A-C32A ~ 
 C33-C32 \\sim C32-C31 \\sim C32A-C31A \\sim C31A-C30A \\sim C31-C30 \\sim 
C30-C29 \\sim C30A-C29A ~ 
 C38-C29 \\sim C38A-C29A \\sim C39A-C38A \\sim C39-C38 \\sim C40A-C39A \\sim 
C40-C39 \\sim C41A-C40A ~ 
 C41-C40 \\sim C42-C41 \\sim C42A-C41A \\sim C43A-C42A \\sim C43-C42 \\sim 
C44A-C43A \\sim C44-C43 ~ 
 C45A-C44A \\sim C45-C44 \\sim C46-C45 \\sim C46A-C45A 
 with sigma of 0.02 
3. Uiso/Uaniso restraints and constraints 
C29 \\sim C30 \\sim C38 \\sim C39 \\sim C40 \\sim C41 \\sim C42 \\sim C29A 
\\sim H30D \\sim C38A \\sim C39A \\sim C40A \\sim C41A \\sim C43 \\sim C44 
\\sim C45 \\sim C46 \\sim C42A \\sim C43A \\sim C44A \\sim C45A \\sim C46A 
\\sim C30A \\sim C31 \\sim C31A \\sim C32 \\sim C32A \\sim C33 \\sim C33A \\sim 
C34 \\sim C34A \\sim C35 \\sim C35A \\sim C36 \\sim C36A \\sim C19 \\sim C19A 
\\sim C20A \\sim C20 \\sim C21 \\sim C21A \\sim C22 \\sim C22A \\sim C23 \\sim 
C23A \\sim C24A \\sim C24 \\sim C51 \\sim C51A \\sim C52A \\sim C52 \\sim C53 
\\sim C53A \\sim C54A \\sim C54 \\sim C55A \\sim C55: within 2A with sigma of 
0.01 and sigma for terminal atoms of 0.02 within 2A 
4. Rigid body (RIGU) restrains 
 All non-hydrogen atoms 
 with sigma for 1-2 distances of 0.004 and sigma for 1-3 distances of 0.004 
5. Others 
 Sof(C19A)=Sof(H19C)=Sof(H19D)=Sof(C20A)=Sof(H20C)=Sof(H20D)=Sof(C21A)= 
 Sof(H21C)=Sof(H21D)=Sof(C22A)=Sof(H22C)=Sof(H22D)=Sof(C23A)=Sof(H23C)= 
 Sof(H23D)=Sof(C24A)=Sof(H24D)=Sof(H24E)=Sof(H24F)=1-FVAR(1) 
 Sof(C19)=Sof(H19A)=Sof(H19B)=Sof(C20)=Sof(H20A)=Sof(H20B)=Sof(C21)=Sof(H21A)= 
 Sof(H21B)=Sof(C22)=Sof(H22A)=Sof(H22B)=Sof(C23)=Sof(H23A)=Sof(H23B)=Sof(C24)= 
 Sof(H24A)=Sof(H24B)=Sof(H24C)=FVAR(1) 
 Sof(H50C)=Sof(H50D)=Sof(C51A)=Sof(H51C)=Sof(H51D)=Sof(C52A)=Sof(H52C)= 
 Sof(H52D)=Sof(C53A)=Sof(H53C)=Sof(H53D)=Sof(C54A)=Sof(H54C)=Sof(H54D)= 
 Sof(C55A)=Sof(H55D)=Sof(H55E)=Sof(H55F)=1-FVAR(2) 
 Sof(H50A)=Sof(H50B)=Sof(C51)=Sof(H51A)=Sof(H51B)=Sof(C52)=Sof(H52A)=Sof(H52B)= 
 Sof(C53)=Sof(H53A)=Sof(H53B)=Sof(C54)=Sof(H54A)=Sof(H54B)=Sof(C55)=Sof(H55A)= 
 Sof(H55B)=Sof(H55C)=FVAR(2) 
 Sof(H28C)=Sof(H28D)=Sof(C29A)=Sof(H29A)=Sof(C30A)=Sof(H30C)=Sof(H30D)= 
 Sof(C31A)=Sof(H31C)=Sof(H31D)=Sof(C32A)=Sof(H32C)=Sof(H32D)=Sof(C33A)= 
 Sof(H33C)=Sof(H33D)=Sof(C34A)=Sof(H34C)=Sof(H34D)=Sof(C35A)=Sof(H35C)= 
 Sof(H35D)=Sof(C36A)=Sof(H36D)=Sof(H36E)=Sof(H36F)=Sof(C38A)=Sof(H38C)= 
 Sof(H38D)=Sof(C39A)=Sof(H39C)=Sof(H39D)=Sof(C40A)=Sof(H40C)=Sof(H40D)= 
 Sof(C41A)=Sof(H41C)=Sof(H41D)=Sof(C42A)=Sof(H42C)=Sof(H42D)=Sof(C43A)= 
 Sof(H43C)=Sof(H43D)=Sof(C44A)=Sof(H44C)=Sof(H44D)=Sof(C45A)=Sof(H45C)= 
 Sof(H45D)=Sof(C46A)=Sof(H46D)=Sof(H46E)=Sof(H46F)=1-FVAR(3) 
 Sof(H28A)=Sof(H28B)=Sof(C29)=Sof(H29)=Sof(C30)=Sof(H30A)=Sof(H30B)=Sof(C31)= 
 Sof(H31A)=Sof(H31B)=Sof(C32)=Sof(H32A)=Sof(H32B)=Sof(C33)=Sof(H33A)=Sof(H33B)= 
 Sof(C34)=Sof(H34A)=Sof(H34B)=Sof(C35)=Sof(H35A)=Sof(H35B)=Sof(C36)=Sof(H36A)= 
 Sof(H36B)=Sof(H36C)=Sof(C38)=Sof(H38A)=Sof(H38B)=Sof(C39)=Sof(H39A)=Sof(H39B)= 
 Sof(C40)=Sof(H40A)=Sof(H40B)=Sof(C41)=Sof(H41A)=Sof(H41B)=Sof(C42)=Sof(H42A)= 
 Sof(H42B)=Sof(C43)=Sof(H43A)=Sof(H43B)=Sof(C44)=Sof(H44A)=Sof(H44B)=Sof(C45)= 
 Sof(H45A)=Sof(H45B)=Sof(C46)=Sof(H46A)=Sof(H46B)=Sof(H46C)=FVAR(3) 
6.a Ternary CH refined with riding coordinates: 
 C29(H29), C29A(H29A) 
6.b Secondary CH2 refined with riding coordinates: 
 C28(H28A,H28B), C28(H28C,H28D), C50(H50A,H50B), C50(H50C,H50D), C19(H19A, 
 H19B), C20(H20A,H20B), C21(H21A,H21B), C22(H22A,H22B), C23(H23A,H23B), 
 C30(H30A,H30B), C31(H31A,H31B), C32(H32A,H32B), C33(H33A,H33B), C34(H34A,H34B), 
  C35(H35A,H35B), C38(H38A,H38B), C39(H39A,H39B), C40(H40A,H40B), C41(H41A, 
 H41B), C42(H42A,H42B), C43(H43A,H43B), C44(H44A,H44B), C45(H45A,H45B), 
 C51(H51A,H51B), C52(H52A,H52B), C53(H53A,H53B), C54(H54A,H54B), C19A(H19C, 
 H19D), C20A(H20C,H20D), C21A(H21C,H21D), C22A(H22C,H22D), C23A(H23C,H23D), 
 C30A(H30C,H30D), C31A(H31C,H31D), C32A(H32C,H32D), C33A(H33C,H33D), C34A(H34C, 
 H34D), C35A(H35C,H35D), C38A(H38C,H38D), C39A(H39C,H39D), C40A(H40C,H40D), 
 C41A(H41C,H41D), C42A(H42C,H42D), C43A(H43C,H43D), C44A(H44C,H44D), C45A(H45C, 
 H45D), C51A(H51C,H51D), C52A(H52C,H52D), C53A(H53C,H53D), C54A(H54C,H54D) 
6.c Me refined with riding coordinates: 
 C24(H24A,H24B,H24C), C36(H36A,H36B,H36C), C46(H46A,H46B,H46C), C55(H55A,H55B, 
 H55C), C24A(H24D,H24E,H24F), C36A(H36D,H36E,H36F), C46A(H46D,H46E,H46F), 
 C55A(H55D,H55E,H55F) 
6.d Aromatic/amide H refined with riding coordinates: 
 C2(H2), C17(H17) 
;
_olex2_submission_special_instructions 'No special instructions were received'

loop_
_space_group_symop_operation_xyz
'x, y, z'
'-x, y, -z+1/2'
'x+1/2, y+1/2, z'
'-x+1/2, y+1/2, -z+1/2'
'-x, -y, -z'
'x, -y, z-1/2'
'-x+1/2, -y+1/2, -z'
'x+1/2, -y+1/2, z-1/2'

loop_
_atom_site_label
_atom_site_type_symbol
_atom_site_fract_x
_atom_site_fract_y
_atom_site_fract_z
_atom_site_U_iso_or_equiv
_atom_site_adp_type
_atom_site_occupancy
_atom_site_site_symmetry_order
_atom_site_calc_flag
_atom_site_refinement_flags_posn
_atom_site_refinement_flags_adp
_atom_site_refinement_flags_occupancy
_atom_site_disorder_assembly
_atom_site_disorder_group
S1 S 0.82252(7) 0.6745(3) 0.53467(15) 0.1316(13) Uani 1 1 d . . . . .
S2 S 0.74150(6) 0.5723(3) 0.54090(11) 0.0986(12) Uani 1 1 d . . . . .
S3 S 0.74249(6) 0.2894(2) 0.40271(11) 0.0942(11) Uani 1 1 d . . . . .
S4 S 0.67131(6) 0.0200(3) 0.30187(12) 0.1094(12) Uani 1 1 d . . . . .
S5 S 0.73235(7) -0.0855(3) 0.22592(13) 0.1203(13) Uani 1 1 d . . . . .
O1 O 0.68793(15) 0.4592(8) 0.5166(3) 0.121(3) Uani 1 1 d . . . . .
O2 O 0.64800(17) 0.1274(8) 0.3831(4) 0.129(3) Uani 1 1 d . . . . .
N1 N 0.8231(3) 0.9043(12) 0.6394(5) 0.158(4) Uani 1 1 d . . . . .
N2 N 0.7402(3) 0.8066(11) 0.6509(5) 0.140(4) Uani 1 1 d . . . . .
N3 N 0.66166(19) 0.2982(9) 0.4505(4) 0.106(3) Uani 1 1 d . . . . .
N4 N 0.6772(3) -0.2444(12) 0.1251(5) 0.168(5) Uani 1 1 d . . . . .
N5 N 0.6106(4) -0.1789(18) 0.1978(8) 0.231(7) Uani 1 1 d . . . . .
C1 C 0.7791(3) 0.5216(10) 0.4932(4) 0.088(3) Uani 1 1 d . . . . .
C2 C 0.7968(2) 0.4843(11) 0.4620(5) 0.108(3) Uani 1 1 d . . . . .
H2 H 0.792421 0.417911 0.433292 0.130 Uiso 1 1 calc R U . . .
C3 C 0.8211(3) 0.5602(11) 0.4804(6) 0.130(4) Uani 1 1 d D . . . .
C4 C 0.7910(2) 0.6220(9) 0.5331(5) 0.092(3) Uani 1 1 d . . . . .
C5 C 0.7731(2) 0.6631(10) 0.5650(4) 0.085(3) Uani 1 1 d . . . . .
C6 C 0.7510(2) 0.4789(9) 0.4893(4) 0.082(3) Uani 1 1 d . . . . .
C7 C 0.7333(2) 0.3843(9) 0.4538(4) 0.083(3) Uani 1 1 d . . . . .
C8 C 0.7054(3) 0.3419(10) 0.4486(4) 0.085(3) Uani 1 1 d . . . . .
C9 C 0.6854(3) 0.3797(12) 0.4776(5) 0.096(3) Uani 1 1 d . . . . .
C10 C 0.6648(3) 0.2110(13) 0.4083(5) 0.102(3) Uani 1 1 d . . . . .
C11 C 0.6935(2) 0.2443(10) 0.4099(5) 0.089(3) Uani 1 1 d . . . . .
C12 C 0.7105(2) 0.1975(10) 0.3771(4) 0.087(3) Uani 1 1 d . . . . .
C13 C 0.7050(2) 0.1009(9) 0.3343(4) 0.087(3) Uani 1 1 d . . . . .
C14 C 0.6806(3) -0.0622(10) 0.2487(4) 0.096(3) Uani 1 1 d . . . . .
C15 C 0.7096(3) -0.0317(10) 0.2585(5) 0.096(3) Uani 1 1 d . . . . .
C16 C 0.7600(2) 0.0051(10) 0.2749(5) 0.106(3) Uani 1 1 d D . . . .
C17 C 0.7529(2) 0.0757(9) 0.3150(5) 0.096(3) Uani 1 1 d . . . . .
H17 H 0.765561 0.129626 0.344789 0.115 Uiso 1 1 calc R U . . .
C18 C 0.7233(3) 0.0559(10) 0.3053(5) 0.094(3) Uani 1 1 d . . . . .
C25 C 0.7784(3) 0.7582(12) 0.6072(5) 0.102(3) Uani 1 1 d . . . . .
C26 C 0.8029(3) 0.8378(13) 0.6267(5) 0.115(4) Uani 1 1 d . . . . .
C27 C 0.7574(3) 0.7858(11) 0.6319(5) 0.116(4) Uani 1 1 d . . . . .
C28 C 0.6368(2) 0.2972(11) 0.4684(5) 0.133(4) Uiso 1 1 d D . . . .
H28A H 0.642374 0.338541 0.507665 0.159 Uiso 0.537(11) 1 calc R U P A 1
H28B H 0.631682 0.206850 0.472343 0.159 Uiso 0.537(11) 1 calc R U P A 1
H28C H 0.643830 0.301779 0.512092 0.159 Uiso 0.463(11) 1 calc R U P A 2
H28D H 0.626648 0.214516 0.455916 0.159 Uiso 0.463(11) 1 calc R U P A 2
C47 C 0.6620(3) -0.1404(12) 0.2059(6) 0.123(4) Uani 1 1 d . . . . .
C48 C 0.6706(3) -0.2014(12) 0.1604(6) 0.142(5) Uani 1 1 d . . . . .
C49 C 0.6341(4) -0.1633(16) 0.2014(7) 0.167(6) Uani 1 1 d . . . . .
C50 C 0.7889(2) -0.0029(12) 0.2696(6) 0.144(4) Uiso 1 1 d D . . . .
H50A H 0.785838 0.000924 0.227274 0.173 Uiso 0.438(13) 1 calc R U P B 1
H50B H 0.800297 0.072924 0.289440 0.173 Uiso 0.438(13) 1 calc R U P B 1
H50C H 0.786959 -0.053452 0.234084 0.173 Uiso 0.562(13) 1 calc R U P B 2
H50D H 0.795260 0.084719 0.264980 0.173 Uiso 0.562(13) 1 calc R U P B 2
C19 C 0.8495(5) 0.534(3) 0.4733(17) 0.187(8) Uiso 0.490(13) 1 d D U P C 1
H19A H 0.864974 0.521788 0.512455 0.224 Uiso 0.490(13) 1 calc R U P C 1
H19B H 0.847932 0.456524 0.449039 0.224 Uiso 0.490(13) 1 calc R U P C 1
C20 C 0.8551(8) 0.654(3) 0.4423(16) 0.209(7) Uiso 0.490(13) 1 d D U P C 1
H20A H 0.862718 0.725020 0.471073 0.250 Uiso 0.490(13) 1 calc R U P C 1
H20B H 0.837471 0.683533 0.410360 0.250 Uiso 0.490(13) 1 calc R U P C 1
C21 C 0.8771(7) 0.613(4) 0.4162(15) 0.231(8) Uiso 0.490(13) 1 d D U P C 1
H21A H 0.869426 0.539102 0.389358 0.278 Uiso 0.490(13) 1 calc R U P C 1
H21B H 0.879567 0.685162 0.392305 0.278 Uiso 0.490(13) 1 calc R U P C 1
C22 C 0.9056(7) 0.577(4) 0.4628(18) 0.262(8) Uiso 0.490(13) 1 d D U P C 1
H22A H 0.903381 0.491867 0.478767 0.314 Uiso 0.490(13) 1 calc R U P C 1
H22B H 0.909993 0.639285 0.495517 0.314 Uiso 0.490(13) 1 calc R U P C 1
C23 C 0.9321(8) 0.568(5) 0.4477(18) 0.284(9) Uiso 0.490(13) 1 d D U P C 1
H23A H 0.928530 0.509964 0.413438 0.340 Uiso 0.490(13) 1 calc R U P C 1
H23B H 0.937349 0.653723 0.438080 0.340 Uiso 0.490(13) 1 calc R U P C 1
C24 C 0.9555(10) 0.513(5) 0.504(2) 0.328(14) Uiso 0.490(13) 1 d D U P C 1
H24A H 0.972995 0.504662 0.497166 0.492 Uiso 0.490(13) 1 calc R U P C 1
H24B H 0.958631 0.570904 0.537212 0.492 Uiso 0.490(13) 1 calc R U P C 1
H24C H 0.949865 0.428024 0.512721 0.492 Uiso 0.490(13) 1 calc R U P C 1
C29 C 0.6109(4) 0.366(2) 0.4245(12) 0.209(5) Uiso 0.537(11) 1 d D U P A 1
H29 H 0.607845 0.329118 0.384896 0.251 Uiso 0.537(11) 1 calc R U P A 1
C30 C 0.5849(7) 0.325(4) 0.4369(15) 0.230(6) Uiso 0.537(11) 1 d D U P A 1
H30A H 0.567775 0.360376 0.405271 0.276 Uiso 0.537(11) 1 calc R U P A 1
H30B H 0.583492 0.230339 0.435000 0.276 Uiso 0.537(11) 1 calc R U P A 1
C31 C 0.5857(8) 0.370(4) 0.4963(16) 0.248(6) Uiso 0.537(11) 1 d D U P A 1
H31A H 0.588571 0.464007 0.500255 0.297 Uiso 0.537(11) 1 calc R U P A 1
H31B H 0.601517 0.327651 0.528704 0.297 Uiso 0.537(11) 1 calc R U P A 1
C32 C 0.5569(7) 0.333(4) 0.5003(15) 0.257(7) Uiso 0.537(11) 1 d D U P A 1
H32A H 0.541323 0.378506 0.468960 0.308 Uiso 0.537(11) 1 calc R U P A 1
H32B H 0.553678 0.239264 0.493929 0.308 Uiso 0.537(11) 1 calc R U P A 1
C33 C 0.5575(9) 0.370(5) 0.5606(17) 0.274(8) Uiso 0.537(11) 1 d D U P A 1
H33A H 0.560863 0.463245 0.566384 0.329 Uiso 0.537(11) 1 calc R U P A 1
H33B H 0.573521 0.324979 0.591484 0.329 Uiso 0.537(11) 1 calc R U P A 1
C34 C 0.5300(8) 0.335(5) 0.5685(17) 0.287(9) Uiso 0.537(11) 1 d D U P A 1
H34A H 0.515479 0.396504 0.543847 0.344 Uiso 0.537(11) 1 calc R U P A 1
H34B H 0.524184 0.249091 0.550534 0.344 Uiso 0.537(11) 1 calc R U P A 1
C35 C 0.5281(8) 0.332(5) 0.6289(17) 0.305(9) Uiso 0.537(11) 1 d D U P A 1
H35A H 0.538031 0.408093 0.651479 0.366 Uiso 0.537(11) 1 calc R U P A 1
H35B H 0.538458 0.254844 0.650339 0.366 Uiso 0.537(11) 1 calc R U P A 1
C36 C 0.4985(8) 0.329(5) 0.630(2) 0.305(13) Uiso 0.537(11) 1 d D U P A 1
H36A H 0.500083 0.326456 0.671125 0.458 Uiso 0.537(11) 1 calc R U P A 1
H36B H 0.488003 0.405484 0.610396 0.458 Uiso 0.537(11) 1 calc R U P A 1
H36C H 0.488432 0.251645 0.609251 0.458 Uiso 0.537(11) 1 calc R U P A 1
C38 C 0.6165(6) 0.508(2) 0.4197(14) 0.189(6) Uiso 0.537(11) 1 d D U P A 1
H38A H 0.633245 0.515921 0.409836 0.227 Uiso 0.537(11) 1 calc R U P A 1
H38B H 0.621379 0.547282 0.459319 0.227 Uiso 0.537(11) 1 calc R U P A 1
C39 C 0.5927(7) 0.589(3) 0.3747(14) 0.211(6) Uiso 0.537(11) 1 d D U P A 1
H39A H 0.586007 0.545508 0.335851 0.253 Uiso 0.537(11) 1 calc R U P A 1
H39B H 0.576689 0.592467 0.387446 0.253 Uiso 0.537(11) 1 calc R U P A 1
C40 C 0.6009(8) 0.727(3) 0.3668(17) 0.237(7) Uiso 0.537(11) 1 d D U P A 1
H40A H 0.615123 0.725143 0.348922 0.284 Uiso 0.537(11) 1 calc R U P A 1
H40B H 0.609635 0.768732 0.406040 0.284 Uiso 0.537(11) 1 calc R U P A 1
C41 C 0.5752(8) 0.807(3) 0.327(2) 0.255(7) Uiso 0.537(11) 1 d D U P A 1
H41A H 0.563836 0.759581 0.290427 0.306 Uiso 0.537(11) 1 calc R U P A 1
H41B H 0.563015 0.830176 0.348176 0.306 Uiso 0.537(11) 1 calc R U P A 1
C42 C 0.5884(8) 0.928(3) 0.312(2) 0.276(8) Uiso 0.537(11) 1 d D U P A 1
H42A H 0.598389 0.970655 0.350999 0.332 Uiso 0.537(11) 1 calc R U P A 1
H42B H 0.603395 0.894732 0.300302 0.332 Uiso 0.537(11) 1 calc R U P A 1
C43 C 0.5749(9) 1.039(4) 0.269(2) 0.301(8) Uiso 0.537(11) 1 d D U P A 1
H43A H 0.588464 1.110900 0.279472 0.361 Uiso 0.537(11) 1 calc R U P A 1
H43B H 0.572274 1.009366 0.228948 0.361 Uiso 0.537(11) 1 calc R U P A 1
C44 C 0.5468(9) 1.090(5) 0.2665(19) 0.322(9) Uiso 0.537(11) 1 d D U P A 1
H44A H 0.549176 1.119483 0.306511 0.386 Uiso 0.537(11) 1 calc R U P A 1
H44B H 0.532944 1.019006 0.255257 0.386 Uiso 0.537(11) 1 calc R U P A 1
C45 C 0.5346(10) 1.202(4) 0.223(2) 0.340(11) Uiso 0.537(11) 1 d D U P A 1
H45A H 0.528202 1.265137 0.245048 0.408 Uiso 0.537(11) 1 calc R U P A 1
H45B H 0.551281 1.241611 0.218885 0.408 Uiso 0.537(11) 1 calc R U P A 1
C46 C 0.5117(11) 1.206(6) 0.160(2) 0.376(15) Uiso 0.537(11) 1 d D U P A 1
H46A H 0.509299 1.294063 0.144992 0.564 Uiso 0.537(11) 1 calc R U P A 1
H46B H 0.517328 1.150505 0.133975 0.564 Uiso 0.537(11) 1 calc R U P A 1
H46C H 0.493915 1.174372 0.160516 0.564 Uiso 0.537(11) 1 calc R U P A 1
C51 C 0.8055(7) -0.125(3) 0.2968(18) 0.202(8) Uiso 0.438(13) 1 d D U P B 1
H51A H 0.792878 -0.199448 0.280363 0.242 Uiso 0.438(13) 1 calc R U P B 1
H51B H 0.810000 -0.122911 0.339838 0.242 Uiso 0.438(13) 1 calc R U P B 1
C52 C 0.8332(7) -0.151(3) 0.288(2) 0.212(7) Uiso 0.438(13) 1 d D U P B 1
H52A H 0.843832 -0.217980 0.317029 0.255 Uiso 0.438(13) 1 calc R U P B 1
H52B H 0.828324 -0.186847 0.248208 0.255 Uiso 0.438(13) 1 calc R U P B 1
C53 C 0.8528(7) -0.036(3) 0.296(2) 0.225(7) Uiso 0.438(13) 1 d D U P B 1
H53A H 0.854191 0.012913 0.331198 0.270 Uiso 0.438(13) 1 calc R U P B 1
H53B H 0.844354 0.021248 0.260978 0.270 Uiso 0.438(13) 1 calc R U P B 1
C54 C 0.8828(7) -0.073(5) 0.302(2) 0.238(8) Uiso 0.438(13) 1 d D U P B 1
H54A H 0.893481 -0.099486 0.343193 0.286 Uiso 0.438(13) 1 calc R U P B 1
H54B H 0.891918 0.006174 0.295130 0.286 Uiso 0.438(13) 1 calc R U P B 1
C55 C 0.8868(12) -0.179(5) 0.262(2) 0.272(12) Uiso 0.438(13) 1 d D U P B 1
H55A H 0.906947 -0.190529 0.270834 0.409 Uiso 0.438(13) 1 calc R U P B 1
H55B H 0.878787 -0.259715 0.268322 0.409 Uiso 0.438(13) 1 calc R U P B 1
H55C H 0.877216 -0.153466 0.219991 0.409 Uiso 0.438(13) 1 calc R U P B 1
C19A C 0.8391(5) 0.573(4) 0.4420(11) 0.190(8) Uiso 0.510(13) 1 d D U P C 2
H19C H 0.837050 0.493752 0.418103 0.229 Uiso 0.510(13) 1 calc R U P C 2
H19D H 0.832325 0.646472 0.414656 0.229 Uiso 0.510(13) 1 calc R U P C 2
C20A C 0.8705(6) 0.593(4) 0.4825(14) 0.208(7) Uiso 0.510(13) 1 d D U P C 2
H20C H 0.877446 0.512670 0.505553 0.250 Uiso 0.510(13) 1 calc R U P C 2
H20D H 0.871583 0.661623 0.511134 0.250 Uiso 0.510(13) 1 calc R U P C 2
C21A C 0.8909(6) 0.628(5) 0.4523(17) 0.235(7) Uiso 0.510(13) 1 d D U P C 2
H21C H 0.890843 0.556824 0.425350 0.282 Uiso 0.510(13) 1 calc R U P C 2
H21D H 0.883801 0.705850 0.428059 0.282 Uiso 0.510(13) 1 calc R U P C 2
C22A C 0.9213(6) 0.652(5) 0.4961(17) 0.272(9) Uiso 0.510(13) 1 d D U P C 2
H22C H 0.927934 0.578170 0.523840 0.327 Uiso 0.510(13) 1 calc R U P C 2
H22D H 0.922112 0.730229 0.519488 0.327 Uiso 0.510(13) 1 calc R U P C 2
C23A C 0.9402(8) 0.667(5) 0.4613(19) 0.286(9) Uiso 0.510(13) 1 d D U P C 2
H23C H 0.932389 0.615759 0.424579 0.343 Uiso 0.510(13) 1 calc R U P C 2
H23D H 0.940053 0.758821 0.449731 0.343 Uiso 0.510(13) 1 calc R U P C 2
C24A C 0.9708(8) 0.626(5) 0.497(2) 0.329(14) Uiso 0.510(13) 1 d D U P C 2
H24D H 0.981823 0.638000 0.472440 0.493 Uiso 0.510(13) 1 calc R U P C 2
H24E H 0.978805 0.678073 0.532600 0.493 Uiso 0.510(13) 1 calc R U P C 2
H24F H 0.971140 0.534983 0.507442 0.493 Uiso 0.510(13) 1 calc R U P C 2
C29A C 0.6159(6) 0.408(3) 0.4420(13) 0.200(6) Uiso 0.463(11) 1 d D U P A 2
H29A H 0.625813 0.487391 0.462565 0.240 Uiso 0.463(11) 1 calc R U P A 2
C30A C 0.5891(8) 0.398(4) 0.4548(17) 0.233(5) Uiso 0.463(11) 1 d D U P A 2
H30C H 0.575363 0.461108 0.429461 0.279 Uiso 0.463(11) 1 calc R U P A 2
H30D H 0.580897 0.311219 0.442196 0.279 Uiso 0.463(11) 1 calc R U P A 2
C31A C 0.5918(9) 0.418(5) 0.5182(17) 0.249(7) Uiso 0.463(11) 1 d D U P A 2
H31C H 0.600482 0.503411 0.532144 0.298 Uiso 0.463(11) 1 calc R U P A 2
H31D H 0.604424 0.351829 0.543936 0.298 Uiso 0.463(11) 1 calc R U P A 2
C32A C 0.5626(9) 0.412(5) 0.5236(19) 0.260(7) Uiso 0.463(11) 1 d D U P A 2
H32C H 0.550093 0.472973 0.494131 0.312 Uiso 0.463(11) 1 calc R U P A 2
H32D H 0.554983 0.324745 0.510351 0.312 Uiso 0.463(11) 1 calc R U P A 2
C33A C 0.5591(10) 0.437(5) 0.5810(19) 0.282(8) Uiso 0.463(11) 1 d D U P A 2
H33C H 0.563541 0.529080 0.590335 0.339 Uiso 0.463(11) 1 calc R U P A 2
H33D H 0.574069 0.387613 0.611930 0.339 Uiso 0.463(11) 1 calc R U P A 2
C34A C 0.5318(10) 0.411(5) 0.590(2) 0.289(8) Uiso 0.463(11) 1 d D U P A 2
H34C H 0.516601 0.449539 0.555650 0.346 Uiso 0.463(11) 1 calc R U P A 2
H34D H 0.529008 0.316788 0.586089 0.346 Uiso 0.463(11) 1 calc R U P A 2
C35A C 0.5249(11) 0.447(5) 0.643(2) 0.308(10) Uiso 0.463(11) 1 d D U P A 2
H35C H 0.519143 0.537935 0.633196 0.370 Uiso 0.463(11) 1 calc R U P A 2
H35D H 0.544127 0.452983 0.674250 0.370 Uiso 0.463(11) 1 calc R U P A 2
C36A C 0.5083(11) 0.415(5) 0.681(2) 0.318(16) Uiso 0.463(11) 1 d D U P A 2
H36D H 0.512514 0.479277 0.712949 0.478 Uiso 0.463(11) 1 calc R U P A 2
H36E H 0.488048 0.416702 0.656680 0.478 Uiso 0.463(11) 1 calc R U P A 2
H36F H 0.513640 0.329686 0.698732 0.478 Uiso 0.463(11) 1 calc R U P A 2
C38A C 0.6072(7) 0.433(3) 0.3765(13) 0.201(6) Uiso 0.463(11) 1 d D U P A 2
H38C H 0.599253 0.351836 0.355564 0.241 Uiso 0.463(11) 1 calc R U P A 2
H38D H 0.624657 0.450226 0.369921 0.241 Uiso 0.463(11) 1 calc R U P A 2
C39A C 0.5862(7) 0.541(3) 0.3450(16) 0.207(7) Uiso 0.463(11) 1 d D U P A 2
H39C H 0.576555 0.517891 0.302706 0.248 Uiso 0.463(11) 1 calc R U P A 2
H39D H 0.571661 0.544388 0.362005 0.248 Uiso 0.463(11) 1 calc R U P A 2
C40A C 0.5988(9) 0.675(3) 0.349(2) 0.230(7) Uiso 0.463(11) 1 d D U P A 2
H40C H 0.615866 0.666798 0.340115 0.276 Uiso 0.463(11) 1 calc R U P A 2
H40D H 0.605030 0.703907 0.390552 0.276 Uiso 0.463(11) 1 calc R U P A 2
C41A C 0.5802(10) 0.782(3) 0.3091(18) 0.257(7) Uiso 0.463(11) 1 d D U P A 2
H41C H 0.560326 0.753854 0.294932 0.308 Uiso 0.463(11) 1 calc R U P A 2
H41D H 0.585043 0.790105 0.273974 0.308 Uiso 0.463(11) 1 calc R U P A 2
C42A C 0.5827(11) 0.916(4) 0.3377(19) 0.277(8) Uiso 0.463(11) 1 d D U P A 2
H42C H 0.581425 0.905166 0.376621 0.333 Uiso 0.463(11) 1 calc R U P A 2
H42D H 0.601613 0.950764 0.345011 0.333 Uiso 0.463(11) 1 calc R U P A 2
C43A C 0.5607(11) 1.017(4) 0.3024(19) 0.295(8) Uiso 0.463(11) 1 d D U P A 2
H43C H 0.568384 1.103964 0.315176 0.354 Uiso 0.463(11) 1 calc R U P A 2
H43D H 0.543580 1.006735 0.310900 0.354 Uiso 0.463(11) 1 calc R U P A 2
C44A C 0.5527(12) 1.003(5) 0.2354(18) 0.314(9) Uiso 0.463(11) 1 d D U P A 2
H44C H 0.539171 0.931169 0.221772 0.377 Uiso 0.463(11) 1 calc R U P A 2
H44D H 0.569977 0.975221 0.230157 0.377 Uiso 0.463(11) 1 calc R U P A 2
C45A C 0.5402(11) 1.115(5) 0.192(2) 0.334(10) Uiso 0.463(11) 1 d D U P A 2
H45C H 0.552619 1.132976 0.170494 0.400 Uiso 0.463(11) 1 calc R U P A 2
H45D H 0.539698 1.193220 0.214352 0.400 Uiso 0.463(11) 1 calc R U P A 2
C46A C 0.5101(11) 1.087(6) 0.146(3) 0.378(17) Uiso 0.463(11) 1 d D U P A 2
H46D H 0.503254 1.161523 0.119468 0.567 Uiso 0.463(11) 1 calc R U P A 2
H46E H 0.510436 1.011308 0.122562 0.567 Uiso 0.463(11) 1 calc R U P A 2
H46F H 0.497509 1.071580 0.166440 0.567 Uiso 0.463(11) 1 calc R U P A 2
C51A C 0.8111(5) -0.067(3) 0.3252(11) 0.199(8) Uiso 0.562(13) 1 d D U P B 2
H51C H 0.804736 -0.155849 0.327724 0.239 Uiso 0.562(13) 1 calc R U P B 2
H51D H 0.811232 -0.020015 0.360422 0.239 Uiso 0.562(13) 1 calc R U P B 2
C52A C 0.8419(5) -0.074(3) 0.3292(12) 0.209(7) Uiso 0.562(13) 1 d D U P B 2
H52C H 0.849703 0.014600 0.334635 0.251 Uiso 0.562(13) 1 calc R U P B 2
H52D H 0.853294 -0.124067 0.364709 0.251 Uiso 0.562(13) 1 calc R U P B 2
C53A C 0.8452(7) -0.134(4) 0.2752(14) 0.222(7) Uiso 0.562(13) 1 d D U P B 2
H53C H 0.838302 -0.072887 0.241529 0.266 Uiso 0.562(13) 1 calc R U P B 2
H53D H 0.833742 -0.213202 0.263461 0.266 Uiso 0.562(13) 1 calc R U P B 2
C54A C 0.8765(7) -0.166(4) 0.2904(19) 0.243(8) Uiso 0.562(13) 1 d D U P B 2
H54C H 0.887503 -0.156484 0.333509 0.291 Uiso 0.562(13) 1 calc R U P B 2
H54D H 0.878421 -0.255417 0.278962 0.291 Uiso 0.562(13) 1 calc R U P B 2
C55A C 0.8875(8) -0.072(4) 0.256(2) 0.275(12) Uiso 0.562(13) 1 d D U P B 2
H55D H 0.907420 -0.090163 0.265095 0.413 Uiso 0.562(13) 1 calc R U P B 2
H55E H 0.876586 -0.082002 0.213634 0.413 Uiso 0.562(13) 1 calc R U P B 2
H55F H 0.885632 0.016537 0.267964 0.413 Uiso 0.562(13) 1 calc R U P B 2

loop_
_atom_site_aniso_label
_atom_site_aniso_U_11
_atom_site_aniso_U_22
_atom_site_aniso_U_33
_atom_site_aniso_U_23
_atom_site_aniso_U_13
_atom_site_aniso_U_12
S1 0.139(3) 0.111(3) 0.150(3) -0.015(2) 0.063(2) -0.016(2)
S2 0.139(3) 0.081(2) 0.080(2) 0.0027(15) 0.0484(18) 0.0061(18)
S3 0.126(2) 0.086(2) 0.0784(19) -0.0011(15) 0.0488(17) -0.0007(17)
S4 0.128(3) 0.096(2) 0.100(2) -0.0066(18) 0.0402(19) -0.0038(18)
S5 0.181(3) 0.102(2) 0.096(2) -0.0040(18) 0.074(2) 0.003(2)
O1 0.144(6) 0.128(6) 0.109(6) -0.024(5) 0.070(5) -0.008(5)
O2 0.122(6) 0.131(7) 0.141(7) -0.029(5) 0.060(5) -0.028(5)
N1 0.183(11) 0.123(10) 0.146(9) -0.035(8) 0.041(9) -0.027(7)
N2 0.212(12) 0.111(8) 0.112(8) -0.010(6) 0.079(8) -0.001(8)
N3 0.114(7) 0.109(7) 0.110(7) -0.006(5) 0.059(6) -0.005(5)
N4 0.271(13) 0.135(10) 0.080(9) -0.033(7) 0.049(8) -0.011(8)
N5 0.190(13) 0.243(15) 0.240(15) -0.085(12) 0.063(13) -0.068(13)
C1 0.119(8) 0.066(7) 0.080(7) 0.006(5) 0.038(6) 0.003(6)
C2 0.134(9) 0.094(8) 0.107(8) -0.009(7) 0.059(7) -0.001(6)
C3 0.146(10) 0.112(9) 0.151(10) -0.027(8) 0.077(8) -0.013(7)
C4 0.113(9) 0.072(7) 0.091(8) 0.000(5) 0.040(6) -0.006(6)
C5 0.107(8) 0.073(7) 0.067(7) 0.004(5) 0.026(6) -0.007(7)
C6 0.123(8) 0.063(7) 0.063(6) 0.002(5) 0.038(6) -0.002(6)
C7 0.110(8) 0.066(7) 0.069(7) 0.003(5) 0.032(6) 0.002(6)
C8 0.110(7) 0.070(7) 0.077(7) 0.001(5) 0.041(6) 0.000(6)
C9 0.112(8) 0.093(9) 0.085(8) 0.002(6) 0.041(7) 0.004(6)
C10 0.111(8) 0.100(9) 0.095(8) -0.010(6) 0.041(7) -0.005(6)
C11 0.108(8) 0.072(7) 0.084(8) -0.001(5) 0.035(6) -0.002(6)
C12 0.107(8) 0.087(7) 0.058(7) 0.000(5) 0.023(5) 0.000(6)
C13 0.112(8) 0.080(7) 0.066(7) -0.002(5) 0.030(6) -0.003(6)
C14 0.142(9) 0.078(7) 0.063(7) -0.010(6) 0.034(7) -0.003(7)
C15 0.139(8) 0.073(7) 0.074(7) 0.004(5) 0.039(8) 0.001(7)
C16 0.143(8) 0.096(8) 0.092(8) -0.009(6) 0.058(7) -0.008(7)
C17 0.136(8) 0.084(7) 0.077(7) -0.001(6) 0.050(7) -0.003(7)
C18 0.133(8) 0.075(7) 0.077(7) 0.003(5) 0.043(7) 0.000(7)
C25 0.147(10) 0.076(9) 0.071(8) -0.004(6) 0.029(8) -0.001(7)
C26 0.158(12) 0.084(10) 0.085(8) -0.022(8) 0.029(9) -0.004(7)
C27 0.178(13) 0.088(9) 0.080(10) -0.001(7) 0.049(8) -0.001(8)
C47 0.166(11) 0.098(9) 0.085(9) -0.020(6) 0.026(9) -0.027(8)
C48 0.224(13) 0.097(10) 0.068(11) -0.034(8) 0.017(9) -0.019(8)
C49 0.170(13) 0.151(12) 0.143(11) -0.044(9) 0.021(13) -0.049(14)

loop_
_atom_type_symbol
_atom_type_description
_atom_type_scat_dispersion_real
_atom_type_scat_dispersion_imag
_atom_type_scat_source
C C 0.0000 0.0005 'International Tables Vol C Tables 4.2.6.8 and 6.1.1.4'
H H 0.0000 0.0000 'International Tables Vol C Tables 4.2.6.8 and 6.1.1.4'
N N 0.0006 0.0010 'International Tables Vol C Tables 4.2.6.8 and 6.1.1.4'
O O 0.0018 0.0019 'International Tables Vol C Tables 4.2.6.8 and 6.1.1.4'
S S 0.0448 0.0411 'International Tables Vol C Tables 4.2.6.8 and 6.1.1.4'

loop_
_geom_angle_atom_site_label_1
_geom_angle_atom_site_label_2
_geom_angle_atom_site_label_3
_geom_angle
_geom_angle_site_symmetry_1
_geom_angle_site_symmetry_3
_geom_angle_publ_flag
C4 S1 C3 90.7(6) . . ?
C5 S2 C6 93.0(5) . . ?
C12 S3 C7 94.5(5) . . ?
C14 S4 C13 93.5(5) . . ?
C16 S5 C15 91.4(5) . . ?
C9 N3 C10 113.4(12) . . ?
C9 N3 C28 122.7(10) . . ?
C10 N3 C28 123.7(10) . . ?
C2 C1 C6 133.2(10) . . ?
C4 C1 C2 112.2(12) . . ?
C4 C1 C6 114.6(11) . . ?
C1 C2 H2 124.8 . . ?
C3 C2 C1 110.4(11) . . ?
C3 C2 H2 124.8 . . ?
C2 C3 S1 112.9(9) . . ?
C2 C3 C19 128.9(16) . . ?
C2 C3 C19A 121.4(15) . . ?
C19 C3 S1 115.9(16) . . ?
C19A C3 S1 122.7(15) . . ?
C1 C4 S1 113.9(9) . . ?
C1 C4 C5 113.2(11) . . ?
C5 C4 S1 132.8(8) . . ?
C4 C5 S2 110.5(8) . . ?
C25 C5 S2 121.1(10) . . ?
C25 C5 C4 128.4(11) . . ?
C1 C6 S2 108.7(8) . . ?
C7 C6 S2 121.8(8) . . ?
C7 C6 C1 129.5(10) . . ?
C6 C7 S3 122.5(8) . . ?
C6 C7 C8 130.4(10) . . ?
C8 C7 S3 107.0(8) . . ?
C7 C8 C9 135.1(10) . . ?
C11 C8 C7 116.4(12) . . ?
C11 C8 C9 108.5(13) . . ?
O1 C9 N3 125.1(12) . . ?
O1 C9 C8 130.7(12) . . ?
N3 C9 C8 104.1(11) . . ?
O2 C10 N3 124.2(13) . . ?
O2 C10 C11 132.6(12) . . ?
N3 C10 C11 102.9(12) . . ?
C8 C11 C10 111.1(13) . . ?
C8 C11 C12 115.0(12) . . ?
C12 C11 C10 133.8(10) . . ?
C11 C12 S3 107.0(8) . . ?
C13 C12 S3 122.2(8) . . ?
C13 C12 C11 130.8(10) . . ?
C12 C13 S4 122.8(8) . . ?
C12 C13 C18 127.9(10) . . ?
C18 C13 S4 109.1(8) . . ?
C15 C14 S4 109.2(8) . . ?
C47 C14 S4 122.7(11) . . ?
C47 C14 C15 128.1(12) . . ?
C14 C15 S5 133.3(9) . . ?
C18 C15 S5 111.3(10) . . ?
C18 C15 C14 115.4(11) . . ?
C17 C16 S5 114.0(8) . . ?
C17 C16 C50 128.0(10) . . ?
C50 C16 S5 117.9(8) . . ?
C16 C17 H17 124.6 . . ?
C16 C17 C18 110.8(10) . . ?
C18 C17 H17 124.6 . . ?
C15 C18 C13 112.6(11) . . ?
C15 C18 C17 112.4(12) . . ?
C17 C18 C13 134.9(10) . . ?
C5 C25 C26 123.7(12) . . ?
C5 C25 C27 119.5(12) . . ?
C26 C25 C27 116.7(11) . . ?
N1 C26 C25 176.0(13) . . ?
N2 C27 C25 178.7(15) . . ?
N3 C28 H28A 108.9 . . ?
N3 C28 H28B 108.9 . . ?
N3 C28 H28C 108.8 . . ?
N3 C28 H28D 108.8 . . ?
N3 C28 C29 113.5(14) . . ?
N3 C28 C29A 114.0(15) . . ?
H28A C28 H28B 107.7 . . ?
H28C C28 H28D 107.7 . . ?
C29 C28 H28A 108.9 . . ?
C29 C28 H28B 108.9 . . ?
C29A C28 H28C 108.8 . . ?
C29A C28 H28D 108.8 . . ?
C14 C47 C48 120.1(13) . . ?
C14 C47 C49 122.6(14) . . ?
C49 C47 C48 117.2(12) . . ?
N4 C48 C47 177.9(15) . . ?
N5 C49 C47 178.1(19) . . ?
C16 C50 H50A 108.8 . . ?
C16 C50 H50B 108.8 . . ?
C16 C50 H50C 109.5 . . ?
C16 C50 H50D 109.5 . . ?
H50A C50 H50B 107.7 . . ?
H50C C50 H50D 108.1 . . ?
C51 C50 C16 113.7(15) . . ?
C51 C50 H50A 108.8 . . ?
C51 C50 H50B 108.8 . . ?
C51A C50 C16 110.7(13) . . ?
C51A C50 H50C 109.5 . . ?
C51A C50 H50D 109.5 . . ?
C3 C19 H19A 110.4 . . ?
C3 C19 H19B 110.4 . . ?
H19A C19 H19B 108.6 . . ?
C20 C19 C3 106(2) . . ?
C20 C19 H19A 110.4 . . ?
C20 C19 H19B 110.4 . . ?
C19 C20 H20A 110.3 . . ?
C19 C20 H20B 110.3 . . ?
C19 C20 C21 107(2) . . ?
H20A C20 H20B 108.6 . . ?
C21 C20 H20A 110.3 . . ?
C21 C20 H20B 110.3 . . ?
C20 C21 H21A 108.8 . . ?
C20 C21 H21B 108.8 . . ?
H21A C21 H21B 107.7 . . ?
C22 C21 C20 114(3) . . ?
C22 C21 H21A 108.8 . . ?
C22 C21 H21B 108.8 . . ?
C21 C22 H22A 107.0 . . ?
C21 C22 H22B 107.0 . . ?
C21 C22 C23 121(3) . . ?
H22A C22 H22B 106.7 . . ?
C23 C22 H22A 107.0 . . ?
C23 C22 H22B 107.0 . . ?
C22 C23 H23A 110.7 . . ?
C22 C23 H23B 110.7 . . ?
H23A C23 H23B 108.8 . . ?
C24 C23 C22 105(3) . . ?
C24 C23 H23A 110.7 . . ?
C24 C23 H23B 110.7 . . ?
C23 C24 H24A 109.5 . . ?
C23 C24 H24B 109.5 . . ?
C23 C24 H24C 109.5 . . ?
H24A C24 H24B 109.5 . . ?
H24A C24 H24C 109.5 . . ?
H24B C24 H24C 109.5 . . ?
C28 C29 H29 105.4 . . ?
C28 C29 C30 108(2) . . ?
C30 C29 H29 105.4 . . ?
C38 C29 C28 111.9(19) . . ?
C38 C29 H29 105.4 . . ?
C38 C29 C30 119(2) . . ?
C29 C30 H30A 108.8 . . ?
C29 C30 H30B 108.8 . . ?
H30A C30 H30B 107.7 . . ?
C31 C30 C29 114(2) . . ?
C31 C30 H30A 108.8 . . ?
C31 C30 H30B 108.8 . . ?
C30 C31 H31A 110.0 . . ?
C30 C31 H31B 110.0 . . ?
C30 C31 C32 108(2) . . ?
H31A C31 H31B 108.4 . . ?
C32 C31 H31A 110.0 . . ?
C32 C31 H31B 110.0 . . ?
C31 C32 H32A 109.7 . . ?
C31 C32 H32B 109.7 . . ?
H32A C32 H32B 108.2 . . ?
C33 C32 C31 110(2) . . ?
C33 C32 H32A 109.7 . . ?
C33 C32 H32B 109.7 . . ?
C32 C33 H33A 108.9 . . ?
C32 C33 H33B 108.9 . . ?
C32 C33 C34 113(3) . . ?
H33A C33 H33B 107.7 . . ?
C34 C33 H33A 108.9 . . ?
C34 C33 H33B 108.9 . . ?
C33 C34 H34A 106.7 . . ?
C33 C34 H34B 106.7 . . ?
H34A C34 H34B 106.6 . . ?
C35 C34 C33 123(3) . . ?
C35 C34 H34A 106.7 . . ?
C35 C34 H34B 106.7 . . ?
C34 C35 H35A 107.9 . . ?
C34 C35 H35B 107.9 . . ?
C34 C35 C36 117(3) . . ?
H35A C35 H35B 107.2 . . ?
C36 C35 H35A 107.9 . . ?
C36 C35 H35B 107.9 . . ?
C35 C36 H36A 109.5 . . ?
C35 C36 H36B 109.5 . . ?
C35 C36 H36C 109.5 . . ?
H36A C36 H36B 109.5 . . ?
H36A C36 H36C 109.5 . . ?
H36B C36 H36C 109.5 . . ?
C29 C38 H38A 107.9 . . ?
C29 C38 H38B 107.9 . . ?
C29 C38 C39 118(2) . . ?
H38A C38 H38B 107.2 . . ?
C39 C38 H38A 107.9 . . ?
C39 C38 H38B 107.9 . . ?
C38 C39 H39A 108.5 . . ?
C38 C39 H39B 108.5 . . ?
H39A C39 H39B 107.5 . . ?
C40 C39 C38 115(2) . . ?
C40 C39 H39A 108.5 . . ?
C40 C39 H39B 108.5 . . ?
C39 C40 H40A 109.2 . . ?
C39 C40 H40B 109.2 . . ?
C39 C40 C41 112(2) . . ?
H40A C40 H40B 107.9 . . ?
C41 C40 H40A 109.2 . . ?
C41 C40 H40B 109.2 . . ?
C40 C41 H41A 111.0 . . ?
C40 C41 H41B 111.0 . . ?
H41A C41 H41B 109.0 . . ?
C42 C41 C40 104(2) . . ?
C42 C41 H41A 111.0 . . ?
C42 C41 H41B 111.0 . . ?
C41 C42 H42A 104.7 . . ?
C41 C42 H42B 104.7 . . ?
H42A C42 H42B 105.7 . . ?
C43 C42 C41 130(3) . . ?
C43 C42 H42A 104.7 . . ?
C43 C42 H42B 104.7 . . ?
C42 C43 H43A 107.9 . . ?
C42 C43 H43B 107.9 . . ?
H43A C43 H43B 107.2 . . ?
C44 C43 C42 118(3) . . ?
C44 C43 H43A 107.9 . . ?
C44 C43 H43B 107.9 . . ?
C43 C44 H44A 108.6 . . ?
C43 C44 H44B 108.6 . . ?
C43 C44 C45 115(3) . . ?
H44A C44 H44B 107.6 . . ?
C45 C44 H44A 108.6 . . ?
C45 C44 H44B 108.6 . . ?
C44 C45 H45A 104.4 . . ?
C44 C45 H45B 104.4 . . ?
H45A C45 H45B 105.6 . . ?
C46 C45 C44 131(4) . . ?
C46 C45 H45A 104.4 . . ?
C46 C45 H45B 104.4 . . ?
C45 C46 H46A 109.5 . . ?
C45 C46 H46B 109.5 . . ?
C45 C46 H46C 109.5 . . ?
H46A C46 H46B 109.5 . . ?
H46A C46 H46C 109.5 . . ?
H46B C46 H46C 109.5 . . ?
C50 C51 H51A 107.7 . . ?
C50 C51 H51B 107.7 . . ?
C50 C51 C52 118(2) . . ?
H51A C51 H51B 107.1 . . ?
C52 C51 H51A 107.7 . . ?
C52 C51 H51B 107.7 . . ?
C51 C52 H52A 108.1 . . ?
C51 C52 H52B 108.1 . . ?
H52A C52 H52B 107.3 . . ?
C53 C52 C51 117(3) . . ?
C53 C52 H52A 108.1 . . ?
C53 C52 H52B 108.1 . . ?
C52 C53 H53A 108.7 . . ?
C52 C53 H53B 108.7 . . ?
C52 C53 C54 114(3) . . ?
H53A C53 H53B 107.6 . . ?
C54 C53 H53A 108.7 . . ?
C54 C53 H53B 108.7 . . ?
C53 C54 H54A 107.4 . . ?
C53 C54 H54B 107.4 . . ?
C53 C54 C55 120(3) . . ?
H54A C54 H54B 107.0 . . ?
C55 C54 H54A 107.4 . . ?
C55 C54 H54B 107.4 . . ?
C54 C55 H55A 109.5 . . ?
C54 C55 H55B 109.5 . . ?
C54 C55 H55C 109.5 . . ?
H55A C55 H55B 109.5 . . ?
H55A C55 H55C 109.5 . . ?
H55B C55 H55C 109.5 . . ?
C3 C19A H19C 109.7 . . ?
C3 C19A H19D 109.7 . . ?
H19C C19A H19D 108.2 . . ?
C20A C19A C3 110(2) . . ?
C20A C19A H19C 109.7 . . ?
C20A C19A H19D 109.7 . . ?
C19A C20A H20C 108.0 . . ?
C19A C20A H20D 108.0 . . ?
C19A C20A C21A 117(2) . . ?
H20C C20A H20D 107.2 . . ?
C21A C20A H20C 108.0 . . ?
C21A C20A H20D 108.0 . . ?
C20A C21A H21C 108.8 . . ?
C20A C21A H21D 108.8 . . ?
H21C C21A H21D 107.7 . . ?
C22A C21A C20A 114(3) . . ?
C22A C21A H21C 108.8 . . ?
C22A C21A H21D 108.8 . . ?
C21A C22A H22C 109.9 . . ?
C21A C22A H22D 109.9 . . ?
C21A C22A C23A 109(3) . . ?
H22C C22A H22D 108.3 . . ?
C23A C22A H22C 109.9 . . ?
C23A C22A H22D 109.9 . . ?
C22A C23A H23C 109.0 . . ?
C22A C23A H23D 109.0 . . ?
H23C C23A H23D 107.8 . . ?
C24A C23A C22A 113(3) . . ?
C24A C23A H23C 109.0 . . ?
C24A C23A H23D 109.0 . . ?
C23A C24A H24D 109.5 . . ?
C23A C24A H24E 109.5 . . ?
C23A C24A H24F 109.5 . . ?
H24D C24A H24E 109.5 . . ?
H24D C24A H24F 109.5 . . ?
H24E C24A H24F 109.5 . . ?
C28 C29A H29A 105.9 . . ?
C28 C29A C30A 114(3) . . ?
C30A C29A H29A 105.9 . . ?
C38A C29A C28 117(2) . . ?
C38A C29A H29A 105.9 . . ?
C38A C29A C30A 108(3) . . ?
C29A C30A H30C 107.8 . . ?
C29A C30A H30D 107.8 . . ?
H30C C30A H30D 107.1 . . ?
C31A C30A C29A 118(3) . . ?
C31A C30A H30C 107.8 . . ?
C31A C30A H30D 107.8 . . ?
C30A C31A H31C 109.2 . . ?
C30A C31A H31D 109.2 . . ?
C30A C31A C32A 112(3) . . ?
H31C C31A H31D 107.9 . . ?
C32A C31A H31C 109.2 . . ?
C32A C31A H31D 109.2 . . ?
C31A C32A H32C 106.6 . . ?
C31A C32A H32D 106.6 . . ?
H32C C32A H32D 106.6 . . ?
C33A C32A C31A 123(3) . . ?
C33A C32A H32C 106.6 . . ?
C33A C32A H32D 106.6 . . ?
C32A C33A H33C 106.3 . . ?
C32A C33A H33D 106.3 . . ?
C32A C33A C34A 124(3) . . ?
H33C C33A H33D 106.4 . . ?
C34A C33A H33C 106.3 . . ?
C34A C33A H33D 106.3 . . ?
C33A C34A H34C 105.2 . . ?
C33A C34A H34D 105.2 . . ?
H34C C34A H34D 105.9 . . ?
C35A C34A C33A 128(4) . . ?
C35A C34A H34C 105.2 . . ?
C35A C34A H34D 105.2 . . ?
C34A C35A H35C 99.9 . . ?
C34A C35A H35D 99.9 . . ?
C34A C35A C36A 147(4) . . ?
H35C C35A H35D 104.2 . . ?
C36A C35A H35C 99.9 . . ?
C36A C35A H35D 99.9 . . ?
C35A C36A H36D 109.5 . . ?
C35A C36A H36E 109.5 . . ?
C35A C36A H36F 109.5 . . ?
H36D C36A H36E 109.5 . . ?
H36D C36A H36F 109.5 . . ?
H36E C36A H36F 109.5 . . ?
C29A C38A H38C 107.0 . . ?
C29A C38A H38D 107.0 . . ?
C29A C38A C39A 121(2) . . ?
H38C C38A H38D 106.8 . . ?
C39A C38A H38C 107.0 . . ?
C39A C38A H38D 107.0 . . ?
C38A C39A H39C 108.4 . . ?
C38A C39A H39D 108.4 . . ?
H39C C39A H39D 107.4 . . ?
C40A C39A C38A 116(3) . . ?
C40A C39A H39C 108.4 . . ?
C40A C39A H39D 108.4 . . ?
C39A C40A H40C 107.7 . . ?
C39A C40A H40D 107.7 . . ?
C39A C40A C41A 118(3) . . ?
H40C C40A H40D 107.1 . . ?
C41A C40A H40C 107.7 . . ?
C41A C40A H40D 107.7 . . ?
C40A C41A H41C 108.2 . . ?
C40A C41A H41D 108.2 . . ?
C40A C41A C42A 116(3) . . ?
H41C C41A H41D 107.4 . . ?
C42A C41A H41C 108.2 . . ?
C42A C41A H41D 108.2 . . ?
C41A C42A H42C 108.1 . . ?
C41A C42A H42D 108.1 . . ?
H42C C42A H42D 107.3 . . ?
C43A C42A C41A 117(3) . . ?
C43A C42A H42C 108.1 . . ?
C43A C42A H42D 108.1 . . ?
C42A C43A H43C 109.3 . . ?
C42A C43A H43D 109.3 . . ?
C42A C43A C44A 112(3) . . ?
H43C C43A H43D 107.9 . . ?
C44A C43A H43C 109.3 . . ?
C44A C43A H43D 109.3 . . ?
C43A C44A H44C 106.7 . . ?
C43A C44A H44D 106.7 . . ?
C43A C44A C45A 123(4) . . ?
H44C C44A H44D 106.6 . . ?
C45A C44A H44C 106.7 . . ?
C45A C44A H44D 106.7 . . ?
C44A C45A H45C 108.9 . . ?
C44A C45A H45D 108.9 . . ?
C44A C45A C46A 113(4) . . ?
H45C C45A H45D 107.7 . . ?
C46A C45A H45C 108.9 . . ?
C46A C45A H45D 108.9 . . ?
C45A C46A H46D 109.5 . . ?
C45A C46A H46E 109.5 . . ?
C45A C46A H46F 109.5 . . ?
H46D C46A H46E 109.5 . . ?
H46D C46A H46F 109.5 . . ?
H46E C46A H46F 109.5 . . ?
C50 C51A H51C 108.0 . . ?
C50 C51A H51D 108.0 . . ?
C50 C51A C52A 117.3(19) . . ?
H51C C51A H51D 107.2 . . ?
C52A C51A H51C 108.0 . . ?
C52A C51A H51D 108.0 . . ?
C51A C52A H52C 108.6 . . ?
C51A C52A H52D 108.6 . . ?
H52C C52A H52D 107.5 . . ?
C53A C52A C51A 115(2) . . ?
C53A C52A H52C 108.6 . . ?
C53A C52A H52D 108.6 . . ?
C52A C53A H53C 109.7 . . ?
C52A C53A H53D 109.7 . . ?
C52A C53A C54A 110(3) . . ?
H53C C53A H53D 108.2 . . ?
C54A C53A H53C 109.7 . . ?
C54A C53A H53D 109.7 . . ?
C53A C54A H54C 110.1 . . ?
C53A C54A H54D 110.1 . . ?
H54C C54A H54D 108.4 . . ?
C55A C54A C53A 108(3) . . ?
C55A C54A H54C 110.1 . . ?
C55A C54A H54D 110.1 . . ?
C54A C55A H55D 109.5 . . ?
C54A C55A H55E 109.5 . . ?
C54A C55A H55F 109.5 . . ?
H55D C55A H55E 109.5 . . ?
H55D C55A H55F 109.5 . . ?
H55E C55A H55F 109.5 . . ?

loop_
_geom_bond_atom_site_label_1
_geom_bond_atom_site_label_2
_geom_bond_distance
_geom_bond_site_symmetry_2
_geom_bond_publ_flag
S1 C3 1.731(12) . ?
S1 C4 1.669(11) . ?
S2 C5 1.738(10) . ?
S2 C6 1.773(10) . ?
S3 C7 1.762(10) . ?
S3 C12 1.760(10) . ?
S4 C13 1.772(10) . ?
S4 C14 1.738(11) . ?
S5 C15 1.715(12) . ?
S5 C16 1.703(10) . ?
O1 C9 1.207(12) . ?
O2 C10 1.187(12) . ?
N1 C26 1.160(13) . ?
N2 C27 1.151(14) . ?
N3 C9 1.393(13) . ?
N3 C10 1.403(13) . ?
N3 C28 1.480(13) . ?
N4 C48 1.117(15) . ?
N5 C49 1.166(18) . ?
C1 C2 1.423(14) . ?
C1 C4 1.370(12) . ?
C1 C6 1.453(14) . ?
C2 H2 0.9300 . ?
C2 C3 1.372(14) . ?
C3 C19 1.529(14) . ?
C3 C19A 1.533(14) . ?
C4 C5 1.453(13) . ?
C5 C25 1.352(14) . ?
C6 C7 1.364(12) . ?
C7 C8 1.433(13) . ?
C8 C9 1.488(15) . ?
C8 C11 1.334(12) . ?
C10 C11 1.476(16) . ?
C11 C12 1.453(14) . ?
C12 C13 1.371(12) . ?
C13 C18 1.438(14) . ?
C14 C15 1.426(14) . ?
C14 C47 1.349(15) . ?
C15 C18 1.391(13) . ?
C16 C17 1.359(12) . ?
C16 C50 1.518(12) . ?
C17 H17 0.9300 . ?
C17 C18 1.433(13) . ?
C25 C26 1.400(17) . ?
C25 C27 1.433(17) . ?
C28 H28A 0.9700 . ?
C28 H28B 0.9700 . ?
C28 H28C 0.9700 . ?
C28 H28D 0.9700 . ?
C28 C29 1.498(14) . ?
C28 C29A 1.502(14) . ?
C47 C48 1.465(19) . ?
C47 C49 1.39(2) . ?
C50 H50A 0.9700 . ?
C50 H50B 0.9700 . ?
C50 H50C 0.9700 . ?
C50 H50D 0.9700 . ?
C50 C51 1.500(16) . ?
C50 C51A 1.516(15) . ?
C19 H19A 0.9700 . ?
C19 H19B 0.9700 . ?
C19 C20 1.512(16) . ?
C20 H20A 0.9700 . ?
C20 H20B 0.9700 . ?
C20 C21 1.530(16) . ?
C21 H21A 0.9700 . ?
C21 H21B 0.9700 . ?
C21 C22 1.487(17) . ?
C22 H22A 0.9700 . ?
C22 H22B 0.9700 . ?
C22 C23 1.518(17) . ?
C23 H23A 0.9700 . ?
C23 H23B 0.9700 . ?
C23 C24 1.514(17) . ?
C24 H24A 0.9600 . ?
C24 H24B 0.9600 . ?
C24 H24C 0.9600 . ?
C29 H29 0.9800 . ?
C29 C30 1.514(15) . ?
C29 C38 1.485(15) . ?
C30 H30A 0.9700 . ?
C30 H30B 0.9700 . ?
C30 C31 1.486(16) . ?
C31 H31A 0.9700 . ?
C31 H31B 0.9700 . ?
C31 C32 1.540(16) . ?
C32 H32A 0.9700 . ?
C32 H32B 0.9700 . ?
C32 C33 1.487(16) . ?
C33 H33A 0.9700 . ?
C33 H33B 0.9700 . ?
C33 C34 1.517(16) . ?
C34 H34A 0.9700 . ?
C34 H34B 0.9700 . ?
C34 C35 1.496(16) . ?
C35 H35A 0.9700 . ?
C35 H35B 0.9700 . ?
C35 C36 1.507(16) . ?
C36 H36A 0.9600 . ?
C36 H36B 0.9600 . ?
C36 H36C 0.9600 . ?
C38 H38A 0.9700 . ?
C38 H38B 0.9700 . ?
C38 C39 1.510(15) . ?
C39 H39A 0.9700 . ?
C39 H39B 0.9700 . ?
C39 C40 1.496(12) . ?
C40 H40A 0.9700 . ?
C40 H40B 0.9700 . ?
C40 C41 1.519(16) . ?
C41 H41A 0.9700 . ?
C41 H41B 0.9700 . ?
C41 C42 1.506(16) . ?
C42 H42A 0.9700 . ?
C42 H42B 0.9700 . ?
C42 C43 1.502(16) . ?
C43 H43A 0.9700 . ?
C43 H43B 0.9700 . ?
C43 C44 1.493(16) . ?
C44 H44A 0.9700 . ?
C44 H44B 0.9700 . ?
C44 C45 1.508(16) . ?
C45 H45A 0.9700 . ?
C45 H45B 0.9700 . ?
C45 C46 1.503(16) . ?
C46 H46A 0.9600 . ?
C46 H46B 0.9600 . ?
C46 H46C 0.9600 . ?
C51 H51A 0.9700 . ?
C51 H51B 0.9700 . ?
C51 C52 1.515(16) . ?
C52 H52A 0.9700 . ?
C52 H52B 0.9700 . ?
C52 C53 1.498(17) . ?
C53 H53A 0.9700 . ?
C53 H53B 0.9700 . ?
C53 C54 1.512(16) . ?
C54 H54A 0.9700 . ?
C54 H54B 0.9700 . ?
C54 C55 1.513(17) . ?
C55 H55A 0.9600 . ?
C55 H55B 0.9600 . ?
C55 H55C 0.9600 . ?
C19A H19C 0.9700 . ?
C19A H19D 0.9700 . ?
C19A C20A 1.514(16) . ?
C20A H20C 0.9700 . ?
C20A H20D 0.9700 . ?
C20A C21A 1.517(17) . ?
C21A H21C 0.9700 . ?
C21A H21D 0.9700 . ?
C21A C22A 1.505(17) . ?
C22A H22C 0.9700 . ?
C22A H22D 0.9700 . ?
C22A C23A 1.508(17) . ?
C23A H23C 0.9700 . ?
C23A H23D 0.9700 . ?
C23A C24A 1.501(17) . ?
C24A H24D 0.9600 . ?
C24A H24E 0.9600 . ?
C24A H24F 0.9600 . ?
C29A H29A 0.9800 . ?
C29A C30A 1.508(16) . ?
C29A C38A 1.484(16) . ?
C30A H30C 0.9700 . ?
C30A H30D 0.9700 . ?
C30A C31A 1.491(16) . ?
C31A H31C 0.9700 . ?
C31A H31D 0.9700 . ?
C31A C32A 1.531(16) . ?
C32A H32C 0.9700 . ?
C32A H32D 0.9700 . ?
C32A C33A 1.484(16) . ?
C33A H33C 0.9700 . ?
C33A H33D 0.9700 . ?
C33A C34A 1.503(16) . ?
C34A H34C 0.9700 . ?
C34A H34D 0.9700 . ?
C34A C35A 1.489(16) . ?
C35A H35C 0.9700 . ?
C35A H35D 0.9700 . ?
C35A C36A 1.502(16) . ?
C36A H36D 0.9600 . ?
C36A H36E 0.9600 . ?
C36A H36F 0.9600 . ?
C38A H38C 0.9700 . ?
C38A H38D 0.9700 . ?
C38A C39A 1.511(15) . ?
C39A H39C 0.9700 . ?
C39A H39D 0.9700 . ?
C39A C40A 1.491(16) . ?
C40A H40C 0.9700 . ?
C40A H40D 0.9700 . ?
C40A C41A 1.511(16) . ?
C41A H41C 0.9700 . ?
C41A H41D 0.9700 . ?
C41A C42A 1.514(16) . ?
C42A H42C 0.9700 . ?
C42A H42D 0.9700 . ?
C42A C43A 1.506(16) . ?
C43A H43C 0.9700 . ?
C43A H43D 0.9700 . ?
C43A C44A 1.507(16) . ?
C44A H44C 0.9700 . ?
C44A H44D 0.9700 . ?
C44A C45A 1.511(17) . ?
C45A H45C 0.9700 . ?
C45A H45D 0.9700 . ?
C45A C46A 1.515(17) . ?
C46A H46D 0.9600 . ?
C46A H46E 0.9600 . ?
C46A H46F 0.9600 . ?
C51A H51C 0.9700 . ?
C51A H51D 0.9700 . ?
C51A C52A 1.524(15) . ?
C52A H52C 0.9700 . ?
C52A H52D 0.9700 . ?
C52A C53A 1.502(16) . ?
C53A H53C 0.9700 . ?
C53A H53D 0.9700 . ?
C53A C54A 1.515(16) . ?
C54A H54C 0.9700 . ?
C54A H54D 0.9700 . ?
C54A C55A 1.504(17) . ?
C55A H55D 0.9600 . ?
C55A H55E 0.9600 . ?
C55A H55F 0.9600 . ?

loop_
_geom_torsion_atom_site_label_1
_geom_torsion_atom_site_label_2
_geom_torsion_atom_site_label_3
_geom_torsion_atom_site_label_4
_geom_torsion
_geom_torsion_site_symmetry_1
_geom_torsion_site_symmetry_2
_geom_torsion_site_symmetry_3
_geom_torsion_site_symmetry_4
_geom_torsion_publ_flag
S1 C3 C19 C20 -73(3) . . . . ?
S1 C3 C19A C20A 52(4) . . . . ?
S1 C4 C5 S2 177.5(6) . . . . ?
S1 C4 C5 C25 -1.5(15) . . . . ?
S2 C5 C25 C26 -177.5(8) . . . . ?
S2 C5 C25 C27 -0.8(13) . . . . ?
S2 C6 C7 S3 -179.4(4) . . . . ?
S2 C6 C7 C8 1.1(13) . . . . ?
S3 C7 C8 C9 -179.7(9) . . . . ?
S3 C7 C8 C11 1.5(10) . . . . ?
S3 C12 C13 S4 -172.7(5) . . . . ?
S3 C12 C13 C18 2.0(13) . . . . ?
S4 C13 C18 C15 3.1(10) . . . . ?
S4 C13 C18 C17 -173.5(9) . . . . ?
S4 C14 C15 S5 175.6(6) . . . . ?
S4 C14 C15 C18 -1.5(10) . . . . ?
S4 C14 C47 C48 176.7(8) . . . . ?
S4 C14 C47 C49 -1.2(16) . . . . ?
S5 C15 C18 C13 -178.8(6) . . . . ?
S5 C15 C18 C17 -1.5(10) . . . . ?
S5 C16 C17 C18 -0.4(10) . . . . ?
S5 C16 C50 C51 -78(2) . . . . ?
S5 C16 C50 C51A -113.8(16) . . . . ?
O2 C10 C11 C8 -175.2(12) . . . . ?
O2 C10 C11 C12 8(2) . . . . ?
N3 C10 C11 C8 -0.8(11) . . . . ?
N3 C10 C11 C12 -177.8(9) . . . . ?
N3 C28 C29 C30 163.4(18) . . . . ?
N3 C28 C29 C38 -63(3) . . . . ?
N3 C28 C29A C30A 174(2) . . . . ?
N3 C28 C29A C38A 47(4) . . . . ?
C1 C2 C3 S1 0.1(12) . . . . ?
C1 C2 C3 C19 161.9(18) . . . . ?
C1 C2 C3 C19A -160.7(18) . . . . ?
C1 C4 C5 S2 -1.1(10) . . . . ?
C1 C4 C5 C25 179.8(9) . . . . ?
C1 C6 C7 S3 0.4(13) . . . . ?
C1 C6 C7 C8 -179.0(8) . . . . ?
C2 C1 C4 S1 0.3(11) . . . . ?
C2 C1 C4 C5 179.2(8) . . . . ?
C2 C1 C6 S2 -178.4(9) . . . . ?
C2 C1 C6 C7 1.8(17) . . . . ?
C2 C3 C19 C20 126(3) . . . . ?
C2 C3 C19A C20A -149(2) . . . . ?
C3 S1 C4 C1 -0.2(8) . . . . ?
C3 S1 C4 C5 -178.9(10) . . . . ?
C3 C19 C20 C21 -162(2) . . . . ?
C3 C19A C20A C21A -171(3) . . . . ?
C4 S1 C3 C2 0.1(9) . . . . ?
C4 S1 C3 C19 -164.3(14) . . . . ?
C4 S1 C3 C19A 160.6(17) . . . . ?
C4 C1 C2 C3 -0.3(13) . . . . ?
C4 C1 C6 S2 -1.4(10) . . . . ?
C4 C1 C6 C7 178.8(9) . . . . ?
C4 C5 C25 C26 1.5(16) . . . . ?
C4 C5 C25 C27 178.2(9) . . . . ?
C5 S2 C6 C1 0.6(6) . . . . ?
C5 S2 C6 C7 -179.5(8) . . . . ?
C6 S2 C5 C4 0.3(7) . . . . ?
C6 S2 C5 C25 179.4(8) . . . . ?
C6 C1 C2 C3 176.8(10) . . . . ?
C6 C1 C4 S1 -177.3(6) . . . . ?
C6 C1 C4 C5 1.6(11) . . . . ?
C6 C7 C8 C9 -0.2(17) . . . . ?
C6 C7 C8 C11 -179.0(9) . . . . ?
C7 S3 C12 C11 -0.2(6) . . . . ?
C7 S3 C12 C13 -179.6(7) . . . . ?
C7 C8 C9 O1 -2.0(18) . . . . ?
C7 C8 C9 N3 179.5(9) . . . . ?
C7 C8 C11 C10 -179.3(8) . . . . ?
C7 C8 C11 C12 -1.7(12) . . . . ?
C8 C11 C12 S3 1.1(10) . . . . ?
C8 C11 C12 C13 -179.5(9) . . . . ?
C9 N3 C10 O2 174.7(10) . . . . ?
C9 N3 C10 C11 -0.3(10) . . . . ?
C9 N3 C28 C29 104.1(16) . . . . ?
C9 N3 C28 C29A 79.8(19) . . . . ?
C9 C8 C11 C10 1.6(11) . . . . ?
C9 C8 C11 C12 179.1(7) . . . . ?
C10 N3 C9 O1 -177.5(10) . . . . ?
C10 N3 C9 C8 1.2(10) . . . . ?
C10 N3 C28 C29 -81.0(17) . . . . ?
C10 N3 C28 C29A -105.3(18) . . . . ?
C10 C11 C12 S3 178.0(9) . . . . ?
C10 C11 C12 C13 -2.6(17) . . . . ?
C11 C8 C9 O1 176.9(10) . . . . ?
C11 C8 C9 N3 -1.7(10) . . . . ?
C11 C12 C13 S4 8.0(13) . . . . ?
C11 C12 C13 C18 -177.3(9) . . . . ?
C12 S3 C7 C6 179.8(7) . . . . ?
C12 S3 C7 C8 -0.7(6) . . . . ?
C12 C13 C18 C15 -172.2(8) . . . . ?
C12 C13 C18 C17 11.2(17) . . . . ?
C13 S4 C14 C15 2.8(7) . . . . ?
C13 S4 C14 C47 -176.7(9) . . . . ?
C14 S4 C13 C12 172.2(7) . . . . ?
C14 S4 C13 C18 -3.4(7) . . . . ?
C14 C15 C18 C13 -1.1(12) . . . . ?
C14 C15 C18 C17 176.3(8) . . . . ?
C15 S5 C16 C17 -0.4(8) . . . . ?
C15 S5 C16 C50 178.9(8) . . . . ?
C15 C14 C47 C48 -2.7(16) . . . . ?
C15 C14 C47 C49 179.4(12) . . . . ?
C16 S5 C15 C14 -176.2(10) . . . . ?
C16 S5 C15 C18 1.0(7) . . . . ?
C16 C17 C18 C13 177.8(10) . . . . ?
C16 C17 C18 C15 1.2(11) . . . . ?
C16 C50 C51 C52 174(3) . . . . ?
C16 C50 C51A C52A -176(2) . . . . ?
C17 C16 C50 C51 101(2) . . . . ?
C17 C16 C50 C51A 65(2) . . . . ?
C28 N3 C9 O1 -2.1(15) . . . . ?
C28 N3 C9 C8 176.6(8) . . . . ?
C28 N3 C10 O2 -0.7(16) . . . . ?
C28 N3 C10 C11 -175.6(8) . . . . ?
C28 C29 C30 C31 66(4) . . . . ?
C28 C29 C38 C39 177(2) . . . . ?
C28 C29A C30A C31A 69(5) . . . . ?
C28 C29A C38A C39A 179(3) . . . . ?
C47 C14 C15 S5 -4.9(17) . . . . ?
C47 C14 C15 C18 177.9(9) . . . . ?
C50 C16 C17 C18 -179.6(10) . . . . ?
C50 C51 C52 C53 42(6) . . . . ?
C50 C51A C52A C53A -53(4) . . . . ?
C19 C20 C21 C22 -65(5) . . . . ?
C20 C21 C22 C23 -164(4) . . . . ?
C21 C22 C23 C24 -173(4) . . . . ?
C29 C30 C31 C32 175(3) . . . . ?
C29 C38 C39 C40 -173(3) . . . . ?
C30 C29 C38 C39 -55(4) . . . . ?
C30 C31 C32 C33 177(4) . . . . ?
C31 C32 C33 C34 -179(4) . . . . ?
C32 C33 C34 C35 165(4) . . . . ?
C33 C34 C35 C36 166(4) . . . . ?
C38 C29 C30 C31 -64(4) . . . . ?
C38 C39 C40 C41 -173(3) . . . . ?
C39 C40 C41 C42 -167(4) . . . . ?
C40 C41 C42 C43 172(5) . . . . ?
C41 C42 C43 C44 42(8) . . . . ?
C42 C43 C44 C45 179(4) . . . . ?
C43 C44 C45 C46 100(7) . . . . ?
C51 C52 C53 C54 166(4) . . . . ?
C52 C53 C54 C55 42(8) . . . . ?
C19A C20A C21A C22A 177(4) . . . . ?
C20A C21A C22A C23A 173(4) . . . . ?
C21A C22A C23A C24A -151(4) . . . . ?
C29A C30A C31A C32A 177(4) . . . . ?
C29A C38A C39A C40A 84(5) . . . . ?
C30A C29A C38A C39A 50(5) . . . . ?
C30A C31A C32A C33A -176(5) . . . . ?
C31A C32A C33A C34A -170(5) . . . . ?
C32A C33A C34A C35A -172(5) . . . . ?
C33A C34A C35A C36A -151(8) . . . . ?
C38A C29A C30A C31A -159(4) . . . . ?
C38A C39A C40A C41A 169(4) . . . . ?
C39A C40A C41A C42A 140(5) . . . . ?
C40A C41A C42A C43A -170(4) . . . . ?
C41A C42A C43A C44A -36(7) . . . . ?
C42A C43A C44A C45A -157(5) . . . . ?
C43A C44A C45A C46A -117(6) . . . . ?
C51A C52A C53A C54A -166(3) . . . . ?
C52A C53A C54A C55A -110(5) . . . . ?
